data_1529013
loop_
_publ_author_name
'Yagoubi, S.'
'Obbade, S.'
'Dion, C.'
'Abraham, F.'

_publ_section_title
;
 Crystal structures of Rb2 U2 O7 and Rb8 U9 O31, a new layered rubidium
 uranate
;
_journal_name_full 'Journal of Solid State Chemistry'
_journal_page_first 3218
_journal_page_last 3232
_journal_volume 178
_journal_year 2005
_chemical_formula_sum 'O31 Rb8 U9'
_chemical_name_systematic 'Rb8 U9 O31'
_space_group_IT_number 60
_symmetry_space_group_name_Hall '-P 2ac 2b'
_symmetry_space_group_name_H-M 'P b n a'
_cell_angle_alpha 90
_cell_angle_beta 90
_cell_angle_gamma 90
_cell_formula_units_Z 4
_cell_length_a 6.9925
_cell_length_b 14.2884
_cell_length_c 34.062
_cell_volume 3403.190
_citation_journal_id_ASTM JSSCBI
_cod_data_source_file Yagoubi_JSSCBI_2005_732.cif
_cod_data_source_block O31Rb8U9
_cod_original_cell_volume 3403.19
_cod_original_sg_symbol_Hall '-P 2n 2ab (y,z,x)'
_cod_database_code 1529013

loop_
_symmetry_equiv_pos_as_xyz
x,y,z
-x+1/2,y+1/2,-z+1/2
-x+1/2,-y,z+1/2
x,-y+1/2,-z
-x,-y,-z
x-1/2,-y-1/2,z-1/2
x-1/2,y,-z-1/2
-x,y-1/2,z

loop_
_atom_site_label
_atom_site_type_symbol
_atom_site_fract_x
_atom_site_fract_y
_atom_site_fract_z
_atom_site_occupancy
_atom_site_U_iso_or_equiv
O14 O-2 0.0252 0.9883 0.2113 1 0.0
Rb1 Rb+1 0.74 0.48597 0.02708 1 0.0
O6 O-2 0.4545 0.1644 0.1111 1 0.0
U1 U+6 0.04867 0.25 0 1 0.0
Rb4 Rb+1 0.3034 0.37347 0.21998 1 0.0
O2 O-2 0.0509 0.3723 0.0145 1 0.0
O10 O-2 0.9 0.2054 0.0663 1 0.0
O8 O-2 0.8737 0.1371 0.1554 1 0.0
U4 U+6 0.11966 0.17285 0.11001 1 0.0
O11 O-2 0.27 0.2167 0.0453 1 0.0
Rb2 Rb+1 0.2526 0.44846 0.08736 1 0.0
O4 O-2 0.711 0.25 0 1 0.0
O16 O-2 0.0025 0.2414 0.2248 1 0.0
O5 O-2 0.1273 0.2911 0.1265 1 0.0
U5 U+6 0.01624 0.1166 0.21559 1 0.0
U3 U+6 0.56331 0.13223 0.16955 1 0.0
O1 O-2 0.113 0.0496 0.0969 1 0.0
O13 O-2 0.6995 0.1005 0.2292 1 0.0
U2 U+6 0.58563 0.21247 0.05647 1 0.0
O3 O-2 0.5883 0.0881 0.0416 1 0.0
O7 O-2 0.5623 0.0075 0.1595 1 0.0
O15 O-2 0.2474 0.1307 0.1744 1 0.0
O9 O-2 0.587 0.3351 0.0734 1 0.0
O12 O-2 0.566 0.2559 0.1812 1 0.0
Rb3 Rb+1 0.7832 0.39441 0.14707 1 0.0
